data_1510748
loop_
_publ_author_name
'Mikhalenko, S.I.'
'Chaban, N.F.'
'Kuz'ma, Yu.B.'
'Davidov, V.M.'

_publ_section_title
;
 Phase equilibria in the Lu - V - B system and the structure of the new
 boride Lu1.34 V1.66 B6
;
_journal_name_full 'Powder Metallurgy and Metal Ceramics'
_journal_page_first 162
_journal_page_last 168
_journal_paper_doi 10.1023/A:1019887027364
_journal_volume 41
_journal_year 2002
_chemical_formula_sum 'B2 Lu0.95 V0.05'
_chemical_name_systematic '(Lu0.95 V0.05) B2'
_space_group_IT_number 191
_symmetry_space_group_name_Hall '-P 6 2'
_symmetry_space_group_name_H-M 'P 6/m m m'
_cell_angle_alpha 90
_cell_angle_beta 90
_cell_angle_gamma 120
_cell_formula_units_Z 1
_cell_length_a 3.238
_cell_length_b 3.238
_cell_length_c 3.689
_cell_volume 33.496
_citation_journal_id_ASTM PMMCEF
_cod_data_source_file boron_239.cif
_cod_data_source_block B2Lu0.95V0.05
_cod_database_code 1510748

loop_
_symmetry_equiv_pos_as_xyz
x,y,z
x-y,x,z
-y,x-y,z
-x,-y,z
-x+y,-x,z
y,-x+y,z
-y,-x,-z
x-y,-y,-z
x,x-y,-z
y,x,-z
-x+y,y,-z
-x,-x+y,-z
-x,-y,-z
-x+y,-x,-z
y,-x+y,-z
x,y,-z
x-y,x,-z
-y,x-y,-z
y,x,z
-x+y,y,z
-x,-x+y,z
-y,-x,z
x-y,-y,z
x,x-y,z

loop_
_atom_site_label
_atom_site_type_symbol
_atom_site_fract_x
_atom_site_fract_y
_atom_site_fract_z
_atom_site_occupancy
_atom_site_U_iso_or_equiv
V1 V 0 0 0 0.05 0.0
Lu1 Lu 0 0 0 0.95 0.0
B1 B 0.3333 0.6667 0.5 1 0.0
